data_2223728
loop_
_publ_author_name
'Miao, Jing'
'Jia, Maomao'
'Liu, Xianlin'
'Xiong, Wei'
'Chen, Zilu'

_publ_section_title
;
 <i>N</i>-(1<i>H</i>-1,2,4-Triazol-5-yl)pyridine-2-carboxamide
;
_journal_coeditor_code EZ2185
_journal_issue 11
_journal_name_full 'Acta Crystallographica Section E'
_journal_page_first o2738
_journal_paper_doi 10.1107/S1600536809041269
_journal_volume 65
_journal_year 2009
_chemical_formula_iupac 'C8 H7 N5 O'
_chemical_formula_moiety 'C8 H7 N5 O'
_chemical_formula_sum 'C8 H7 N5 O'
_chemical_formula_weight 189.19
_chemical_name_systematic
;
<i>N</i>-(1<i>H</i>-1,2,4-Triazol-5-yl)pyridine-2-carboxamide
;
_space_group_IT_number 14
_symmetry_cell_setting monoclinic
_symmetry_space_group_name_Hall '-P 2yn'
_symmetry_space_group_name_H-M 'P 1 21/n 1'
_atom_sites_solution_hydrogens geom
_atom_sites_solution_primary direct
_atom_sites_solution_secondary difmap
_audit_creation_method SHELXL-97
_cell_angle_alpha 90.00
_cell_angle_beta 90.700(3)
_cell_angle_gamma 90.00
_cell_formula_units_Z 4
_cell_length_a 8.6906(17)
_cell_length_b 5.2854(10)
_cell_length_c 17.880(4)
_cell_measurement_reflns_used 1623
_cell_measurement_temperature 273(2)
_cell_measurement_theta_max 28.04
_cell_measurement_theta_min 2.96
_cell_volume 821.2(3)
_computing_cell_refinement 'SAINT (Bruker, 2004)'
_computing_data_collection 'APEX2 (Bruker, 2004)'
_computing_data_reduction 'SAINT (Bruker, 2004)'
_computing_molecular_graphics 'SHELXTL (Sheldrick, 2008)'
_computing_publication_material 'SHELXTL (Sheldrick, 2008)'
_computing_structure_refinement 'SHELXL97 (Sheldrick, 2008)'
_computing_structure_solution 'SHELXS97 (Sheldrick, 2008)'
_diffrn_ambient_temperature 273(2)
_diffrn_measured_fraction_theta_full 0.995
_diffrn_measured_fraction_theta_max 0.995
_diffrn_measurement_device_type 'Bruker APEXII CCD area-detector'
_diffrn_measurement_method '\f and \w'
_diffrn_radiation_monochromator graphite
_diffrn_radiation_source 'fine-focus sealed tube'
_diffrn_radiation_type MoK\a
_diffrn_radiation_wavelength 0.71073
_diffrn_reflns_av_R_equivalents 0.0953
_diffrn_reflns_av_sigmaI/netI 0.0779
_diffrn_reflns_limit_h_max 10
_diffrn_reflns_limit_h_min -8
_diffrn_reflns_limit_k_max 5
_diffrn_reflns_limit_k_min -6
_diffrn_reflns_limit_l_max 21
_diffrn_reflns_limit_l_min -21
_diffrn_reflns_number 3938
_diffrn_reflns_theta_full 25.02
_diffrn_reflns_theta_max 25.02
_diffrn_reflns_theta_min 2.28
_exptl_absorpt_coefficient_mu 0.111
_exptl_absorpt_correction_T_max 0.9804
_exptl_absorpt_correction_T_min 0.9718
_exptl_absorpt_correction_type multi-scan
_exptl_absorpt_process_details '(SADABS; Bruker, 1998)'
_exptl_crystal_colour colorless
_exptl_crystal_density_diffrn 1.530
_exptl_crystal_density_method 'not measured'
_exptl_crystal_description block
_exptl_crystal_F_000 392
_exptl_crystal_size_max 0.26
_exptl_crystal_size_mid 0.24
_exptl_crystal_size_min 0.18
_refine_diff_density_max 0.174
_refine_diff_density_min -0.163
_refine_ls_extinction_coef 0.024(3)
_refine_ls_extinction_expression Fc^*^=kFc[1+0.001xFc^2^\l^3^/sin(2\q)]^-1/4^
_refine_ls_extinction_method 'SHELXL97 (Sheldrick, 2008)'
_refine_ls_goodness_of_fit_ref 1.003
_refine_ls_hydrogen_treatment constr
_refine_ls_matrix_type full
_refine_ls_number_parameters 128
_refine_ls_number_reflns 1443
_refine_ls_number_restraints 0
_refine_ls_restrained_S_all 1.003
_refine_ls_R_factor_all 0.0684
_refine_ls_R_factor_gt 0.0459
_refine_ls_shift/su_max 0.000
_refine_ls_shift/su_mean 0.000
_refine_ls_structure_factor_coef Fsqd
_refine_ls_weighting_details 'calc w=1/[\s^2^(Fo^2^)+(0.0259P)^2^] where P=(Fo^2^+2Fc^2^)/3'
_refine_ls_weighting_scheme calc
_refine_ls_wR_factor_gt 0.0978
_refine_ls_wR_factor_ref 0.1060
_reflns_number_gt 961
_reflns_number_total 1443
_reflns_threshold_expression I>2\s(I)
_cod_data_source_file ez2185.cif
_cod_data_source_block I
_cod_original_sg_symbol_H-M 'P 21/n'
_cod_database_code 2223728
_cod_database_fobs_code 2223728

loop_
_symmetry_equiv_pos_as_xyz
'x, y, z'
'-x+1/2, y+1/2, -z+1/2'
'-x, -y, -z'
'x-1/2, -y-1/2, z-1/2'

loop_
_atom_site_type_symbol
_atom_site_label
_atom_site_fract_x
_atom_site_fract_y
_atom_site_fract_z
_atom_site_U_iso_or_equiv
_atom_site_adp_type
_atom_site_calc_flag
_atom_site_refinement_flags
_atom_site_occupancy
_atom_site_disorder_assembly
_atom_site_disorder_group
N N1 0.6956(2) 0.7443(3) 0.35815(9) 0.0470(5) Uani d . 1 . .
N N2 0.77449(17) 0.4023(3) 0.46730(8) 0.0410(5) Uani d . 1 . .
H H21 0.8406 0.5181 0.4539 0.061 Uiso d R 1 . .
C C5 0.5911(2) 0.5707(4) 0.37611(10) 0.0389(5) Uani d . 1 . .
C C6 0.6318(2) 0.3877(4) 0.43697(10) 0.0391(5) Uani d . 1 . .
N N4 0.74724(18) 0.0445(3) 0.54961(8) 0.0438(5) Uani d . 1 . .
H H41 0.6579 -0.0130 0.5370 0.066 Uiso d R 1 . .
N N5 0.83128(19) -0.0771(3) 0.60411(9) 0.0481(5) Uani d . 1 . .
N N3 0.96153(18) 0.2595(3) 0.55752(9) 0.0454(5) Uani d . 1 . .
C C3 0.4141(3) 0.7178(5) 0.28387(12) 0.0529(7) Uani d . 1 . .
H H3 0.3198 0.7083 0.2589 0.063 Uiso calc R 1 . .
C C4 0.4492(2) 0.5512(4) 0.34098(11) 0.0478(6) Uani d . 1 . .
H H4 0.3789 0.4286 0.3555 0.057 Uiso calc R 1 . .
C C1 0.6574(3) 0.9042(4) 0.30331(12) 0.0547(6) Uani d . 1 . .
H H1 0.7281 1.0284 0.2905 0.066 Uiso calc R 1 . .
C C7 0.8255(2) 0.2395(4) 0.52329(11) 0.0380(5) Uani d . 1 . .
C C2 0.5196(3) 0.8965(5) 0.26449(12) 0.0534(7) Uani d . 1 . .
H H2 0.4990 1.0104 0.2260 0.064 Uiso calc R 1 . .
C C8 0.9568(2) 0.0599(4) 0.60561(11) 0.0490(6) Uani d . 1 . .
H H8 1.0385 0.0229 0.6379 0.059 Uiso calc R 1 . .
O O1 0.53795(16) 0.2298(3) 0.45747(8) 0.0520(5) Uani d . 1 . .

loop_
_atom_site_aniso_label
_atom_site_aniso_U_11
_atom_site_aniso_U_22
_atom_site_aniso_U_33
_atom_site_aniso_U_12
_atom_site_aniso_U_13
_atom_site_aniso_U_23
N1 0.0448(11) 0.0521(13) 0.0439(10) -0.0024(9) -0.0056(8) 0.0052(10)
N2 0.0348(10) 0.0466(12) 0.0414(10) -0.0067(8) -0.0051(8) 0.0074(9)
C5 0.0382(12) 0.0424(13) 0.0360(11) 0.0004(10) -0.0015(9) -0.0021(10)
C6 0.0346(11) 0.0436(14) 0.0390(12) -0.0060(10) -0.0031(9) -0.0033(10)
N4 0.0371(10) 0.0510(13) 0.0431(10) -0.0086(9) -0.0042(8) 0.0068(9)
N5 0.0419(10) 0.0541(13) 0.0481(10) -0.0055(10) -0.0077(8) 0.0132(9)
N3 0.0391(10) 0.0500(12) 0.0469(10) -0.0077(9) -0.0092(8) 0.0089(9)
C3 0.0490(14) 0.0611(18) 0.0482(13) 0.0082(12) -0.0150(11) -0.0033(12)
C4 0.0438(13) 0.0529(15) 0.0465(13) -0.0028(11) -0.0065(10) -0.0015(11)
C1 0.0580(15) 0.0517(16) 0.0542(14) -0.0055(12) -0.0027(11) 0.0127(12)
C7 0.0320(11) 0.0441(14) 0.0379(11) -0.0058(10) -0.0014(9) -0.0008(10)
C2 0.0620(16) 0.0542(17) 0.0439(12) 0.0088(13) -0.0074(11) 0.0059(12)
C8 0.0438(13) 0.0582(16) 0.0447(13) -0.0034(12) -0.0128(10) 0.0109(12)
O1 0.0390(9) 0.0594(11) 0.0574(10) -0.0141(8) -0.0100(7) 0.0117(8)

loop_
_atom_type_symbol
_atom_type_description
_atom_type_scat_dispersion_real
_atom_type_scat_dispersion_imag
_atom_type_scat_source
C C 0.0033 0.0016 'International Tables Vol C Tables 4.2.6.8 and 6.1.1.4'
H H 0.0000 0.0000 'International Tables Vol C Tables 4.2.6.8 and 6.1.1.4'
N N 0.0061 0.0033 'International Tables Vol C Tables 4.2.6.8 and 6.1.1.4'
O O 0.0106 0.0060 'International Tables Vol C Tables 4.2.6.8 and 6.1.1.4'

loop_
_geom_angle_atom_site_label_1
_geom_angle_atom_site_label_2
_geom_angle_atom_site_label_3
_geom_angle_site_symmetry_1
_geom_angle_site_symmetry_3
_geom_angle
_geom_angle_publ_flag
C5 N1 C1 . . 116.71(19) ?
C6 N2 C7 . . 122.55(17) ?
C6 N2 H21 . . 122.2 ?
C7 N2 H21 . . 115.2 ?
N1 C5 C4 . . 123.29(19) ?
N1 C5 C6 . . 117.68(18) ?
C4 C5 C6 . . 119.02(19) ?
O1 C6 N2 . . 122.01(19) ?
O1 C6 C5 . . 120.34(18) ?
N2 C6 C5 . . 117.65(18) ?
C7 N4 N5 . . 110.26(16) ?
C7 N4 H41 . . 130.3 ?
N5 N4 H41 . . 119.4 ?
C8 N5 N4 . . 101.06(17) ?
C7 N3 C8 . . 101.28(17) ?
C2 C3 C4 . . 119.1(2) ?
C2 C3 H3 . . 120.4 ?
C4 C3 H3 . . 120.4 ?
C3 C4 C5 . . 118.5(2) ?
C3 C4 H4 . . 120.7 ?
C5 C4 H4 . . 120.7 ?
N1 C1 C2 . . 124.0(2) ?
N1 C1 H1 . . 118.0 ?
C2 C1 H1 . . 118.0 ?
N4 C7 N3 . . 110.85(18) ?
N4 C7 N2 . . 125.30(17) ?
N3 C7 N2 . . 123.85(18) ?
C3 C2 C1 . . 118.4(2) ?
C3 C2 H2 . . 120.8 ?
C1 C2 H2 . . 120.8 ?
N5 C8 N3 . . 116.56(18) ?
N5 C8 H8 . . 121.7 ?
N3 C8 H8 . . 121.7 ?

loop_
_geom_bond_atom_site_label_1
_geom_bond_atom_site_label_2
_geom_bond_site_symmetry_2
_geom_bond_distance
_geom_bond_publ_flag
N1 C5 . 1.333(2) ?
N1 C1 . 1.333(3) ?
N2 C6 . 1.349(2) ?
N2 C7 . 1.388(2) ?
N2 H21 . 0.8751 ?
C5 C4 . 1.381(3) ?
C5 C6 . 1.495(3) ?
C6 O1 . 1.226(2) ?
N4 C7 . 1.324(2) ?
N4 N5 . 1.371(2) ?
N4 H41 . 0.8612 ?
N5 C8 . 1.309(3) ?
N3 C7 . 1.329(2) ?
N3 C8 . 1.362(2) ?
C3 C2 . 1.364(3) ?
C3 C4 . 1.379(3) ?
C3 H3 . 0.9300 ?
C4 H4 . 0.9300 ?
C1 C2 . 1.377(3) ?
C1 H1 . 0.9300 ?
C2 H2 . 0.9300 ?
C8 H8 . 0.9300 ?

loop_
_geom_hbond_atom_site_label_D
_geom_hbond_atom_site_label_H
_geom_hbond_atom_site_label_A
_geom_hbond_site_symmetry_A
_geom_hbond_distance_DH
_geom_hbond_distance_HA
_geom_hbond_distance_DA
_geom_hbond_angle_DHA
_geom_hbond_publ_flag
N2 H21 N3 3_766 0.88 2.09 2.946(2) 164.1 y
N4 H41 O1 3_656 0.86 2.06 2.873(2) 158.3 y
N4 H41 O1 . 0.86 2.17 2.629(2) 112.7 y

loop_
_geom_torsion_atom_site_label_1
_geom_torsion_atom_site_label_2
_geom_torsion_atom_site_label_3
_geom_torsion_atom_site_label_4
_geom_torsion_site_symmetry_1
_geom_torsion_site_symmetry_2
_geom_torsion_site_symmetry_3
_geom_torsion_site_symmetry_4
_geom_torsion
_geom_torsion_publ_flag
C1 N1 C5 C4 . . . . 0.0(3) ?
C1 N1 C5 C6 . . . . 179.44(19) ?
C7 N2 C6 O1 . . . . 0.4(3) ?
C7 N2 C6 C5 . . . . -178.98(17) ?
N1 C5 C6 O1 . . . . 177.46(18) ?
C4 C5 C6 O1 . . . . -3.1(3) ?
N1 C5 C6 N2 . . . . -3.1(3) ?
C4 C5 C6 N2 . . . . 176.30(17) ?
C7 N4 N5 C8 . . . . -0.1(2) ?
C2 C3 C4 C5 . . . . -0.5(3) ?
N1 C5 C4 C3 . . . . 0.7(3) ?
C6 C5 C4 C3 . . . . -178.68(19) ?
C5 N1 C1 C2 . . . . -1.0(3) ?
N5 N4 C7 N3 . . . . -0.1(2) ?
N5 N4 C7 N2 . . . . 179.57(17) ?
C8 N3 C7 N4 . . . . 0.3(2) ?
C8 N3 C7 N2 . . . . -179.40(19) ?
C6 N2 C7 N4 . . . . 4.8(3) ?
C6 N2 C7 N3 . . . . -175.51(19) ?
C4 C3 C2 C1 . . . . -0.4(3) ?
N1 C1 C2 C3 . . . . 1.2(4) ?
N4 N5 C8 N3 . . . . 0.3(2) ?
C7 N3 C8 N5 . . . . -0.4(2) ?

loop_
_cod_related_entry_id
_cod_related_entry_database
_cod_related_entry_code
1 ChemSpider 24743512
